data_4134391
loop_
_publ_author_name
'Cong, Xuefeng'
'Zhan, Gu'
'Mo, Zhenbo'
'Nishiura, Masayoshi'
'Hou, Zhaomin'

_publ_section_title
;
 Diastereodivergent [3 + 2] Annulation of Aromatic Aldimines with Alkenes
 via C-H Activation by Half-Sandwich Rare-Earth Catalysts.
;
_journal_issue 12
_journal_name_full 'Journal of the American Chemical Society'
_journal_page_first 5531
_journal_page_last 5537
_journal_paper_doi 10.1021/jacs.0c01171
_journal_volume 142
_journal_year 2020
_chemical_formula_moiety 'C19 H22 I N'
_chemical_formula_sum 'C19 H22 I N'
_chemical_formula_weight 391.27
_space_group_crystal_system triclinic
_space_group_IT_number 2
_space_group_name_Hall '-P 1'
_space_group_name_H-M_alt 'P -1'
_atom_sites_solution_hydrogens mixed
_audit_creation_date 2018-10-18
_audit_creation_method
;
Olex2 1.2
(compiled 2018.05.29 svn.r3508 for OlexSys, GUI svn.r5506)
;
_cell_angle_alpha 92.455(4)
_cell_angle_beta 108.753(4)
_cell_angle_gamma 115.373(4)
_cell_formula_units_Z 2
_cell_length_a 8.8516(12)
_cell_length_b 9.0513(12)
_cell_length_c 13.0251(18)
_cell_measurement_reflns_used 9986
_cell_measurement_temperature 296(2)
_cell_measurement_theta_max 25.01
_cell_measurement_theta_min 2.63
_cell_volume 872.7(2)
_computing_cell_refinement 'SAINT v8.37A (Bruker, 2015)'
_computing_data_reduction 'SAINT v8.37A (Bruker, 2015)'
_computing_molecular_graphics 'Olex2 (Dolomanov et al., 2009)'
_computing_publication_material 'Olex2 (Dolomanov et al., 2009)'
_computing_structure_refinement 'ShelXL (Sheldrick, 2015)'
_computing_structure_solution 'SHELXT 2014/5 (Sheldrick, 2014)'
_diffrn_ambient_temperature 296.15
_diffrn_measured_fraction_theta_full 0.997
_diffrn_measured_fraction_theta_max 0.997
_diffrn_measurement_device_type 'Bruker APEX-II CCD'
_diffrn_measurement_method '\f and \w scans'
_diffrn_radiation_type MoK\a
_diffrn_radiation_wavelength 0.71073
_diffrn_reflns_av_R_equivalents 0.0594
_diffrn_reflns_av_unetI/netI 0.0449
_diffrn_reflns_Laue_measured_fraction_full 0.997
_diffrn_reflns_Laue_measured_fraction_max 0.997
_diffrn_reflns_limit_h_max 10
_diffrn_reflns_limit_h_min -10
_diffrn_reflns_limit_k_max 10
_diffrn_reflns_limit_k_min -10
_diffrn_reflns_limit_l_max 15
_diffrn_reflns_limit_l_min -15
_diffrn_reflns_number 13149
_diffrn_reflns_point_group_measured_fraction_full 0.997
_diffrn_reflns_point_group_measured_fraction_max 0.997
_diffrn_reflns_theta_full 25.025
_diffrn_reflns_theta_max 25.025
_diffrn_reflns_theta_min 2.548
_diffrn_standards_number 0
_exptl_absorpt_coefficient_mu 1.829
_exptl_absorpt_correction_T_max 0.7452
_exptl_absorpt_correction_T_min 0.5490
_exptl_absorpt_correction_type multi-scan
_exptl_absorpt_process_details SADABS
_exptl_crystal_colour colorless
_exptl_crystal_density_diffrn 1.489
_exptl_crystal_description plate
_exptl_crystal_F_000 392
_refine_diff_density_max 0.831
_refine_diff_density_min -0.458
_refine_diff_density_rms 0.079
_refine_ls_extinction_method none
_refine_ls_goodness_of_fit_ref 1.047
_refine_ls_hydrogen_treatment mixed
_refine_ls_matrix_type full
_refine_ls_number_parameters 200
_refine_ls_number_reflns 3084
_refine_ls_number_restraints 0
_refine_ls_restrained_S_all 1.047
_refine_ls_R_factor_all 0.0368
_refine_ls_R_factor_gt 0.0340
_refine_ls_shift/su_max 0.001
_refine_ls_shift/su_mean 0.000
_refine_ls_structure_factor_coef Fsqd
_refine_ls_weighting_details 'w=1/[\s^2^(Fo^2^)+(0.0439P)^2^+0.7521P] where P=(Fo^2^+2Fc^2^)/3'
_refine_ls_weighting_scheme calc
_refine_ls_wR_factor_gt 0.0909
_refine_ls_wR_factor_ref 0.0931
_reflns_Friedel_coverage 0.000
_reflns_number_gt 2846
_reflns_number_total 3084
_reflns_threshold_expression 'I > 2\s(I)'
_cod_data_source_file ja0c01171_si_002.cif
_cod_data_source_block cong01_0m_a
_cod_depositor_comments 'Adding full bibliography for 4134390--4134391.cif.'
_cod_database_code 4134391
_shelx_shelxl_version_number 2018/3
_shelx_space_group_comment
;
The symmetry employed for this shelxl refinement is uniquely defined
by the following loop, which should always be used as a source of
symmetry information in preference to the above space-group names.
They are only intended as comments.
;
_olex2_refinement_description
;
1. Fixed Uiso
 At 1.2 times of:
  All H(H) groups, All C(H) groups, All C(H,H) groups
 At 1.5 times of:
  All C(H,H,H) groups
2.a Ternary CH refined with riding coordinates:
 C003(H003)
2.b Secondary CH2 refined with riding coordinates:
 C00D(H00A,H00D)
2.c Aromatic/amide H refined with riding coordinates:
 C005(H005), C007(H007), C00C(H00C), C00E(H00E), C00F(H00F), C00G(H00G),
 C00K(H00Q), C00L(H00R)
2.d Idealised Me refined as rotating group:
 C00H(H00H,H00I,H00J), C00I(H00K,H00L,H00M), C00J(H00N,H00O,H00P)
;
_olex2_submission_special_instructions 'No special instructions were received'

loop_
_space_group_symop_operation_xyz
'x, y, z'
'-x, -y, -z'

loop_
_atom_site_label
_atom_site_type_symbol
_atom_site_fract_x
_atom_site_fract_y
_atom_site_fract_z
_atom_site_U_iso_or_equiv
_atom_site_adp_type
_atom_site_occupancy
_atom_site_site_symmetry_order
_atom_site_calc_flag
_atom_site_refinement_flags_posn
_atom_site_refinement_flags_adp
_atom_site_refinement_flags_occupancy
_atom_site_disorder_assembly
_atom_site_disorder_group
I001 I 0.68401(3) 0.88245(3) 0.96133(2) 0.05891(13) Uani 1 1 d . . . . .
N1 N 0.5812(3) 0.8372(3) 0.3859(2) 0.0361(5) Uani 1 1 d . . . . .
C003 C 0.4633(3) 0.7277(3) 0.4377(2) 0.0271(5) Uani 1 1 d . . . . .
H003 H 0.438741 0.612649 0.414519 0.033 Uiso 1 1 calc R . . . .
C004 C 0.5415(4) 0.7743(3) 0.5637(2) 0.0283(6) Uani 1 1 d . . . . .
C005 C 0.7178(4) 0.8286(4) 0.6370(3) 0.0337(6) Uani 1 1 d . . . . .
H005 H 0.807982 0.844772 0.610124 0.040 Uiso 1 1 calc R . . . .
C006 C 0.1350(3) 0.6165(4) 0.2987(2) 0.0322(6) Uani 1 1 d . . . . .
C007 C 0.7586(4) 0.8588(4) 0.7506(3) 0.0368(6) Uani 1 1 d . . . . .
H007 H 0.875824 0.893814 0.800348 0.044 Uiso 1 1 calc R . . . .
C008 C 0.6230(4) 0.8361(4) 0.7891(2) 0.0361(6) Uani 1 1 d . . . . .
C009 C 0.6404(4) 0.7625(4) 0.3128(3) 0.0353(6) Uani 1 1 d . . . . .
C00A C 0.4080(4) 0.7525(3) 0.6046(2) 0.0320(6) Uani 1 1 d . . . . .
C00B C 0.2789(4) 0.7315(4) 0.4081(3) 0.0356(6) Uani 1 1 d . . . . .
C00C C 0.4472(4) 0.7831(4) 0.7178(3) 0.0373(6) Uani 1 1 d . . . . .
H00C H 0.357509 0.768199 0.744874 0.045 Uiso 1 1 calc R . . . .
C00D C 0.2282(4) 0.6932(4) 0.5101(3) 0.0384(7) Uani 1 1 d . . . . .
H00A H 0.165767 0.753501 0.522996 0.046 Uiso 1 1 calc R . . . .
H00D H 0.151835 0.574356 0.500707 0.046 Uiso 1 1 calc R . . . .
C00E C 0.0635(4) 0.4454(4) 0.2805(3) 0.0432(7) Uani 1 1 d . . . . .
H00E H 0.104015 0.396777 0.337449 0.052 Uiso 1 1 calc R . . . .
C00F C 0.0699(5) 0.6860(5) 0.2121(3) 0.0505(8) Uani 1 1 d . . . . .
H00F H 0.115311 0.801349 0.221535 0.061 Uiso 1 1 calc R . . . .
C00G C -0.0657(5) 0.3445(5) 0.1809(3) 0.0496(8) Uani 1 1 d . . . . .
H00G H -0.109928 0.229171 0.171143 0.059 Uiso 1 1 calc R . . . .
C00H C 0.7669(5) 0.7020(6) 0.3851(3) 0.0558(9) Uani 1 1 d . . . . .
H00H H 0.869155 0.795045 0.440275 0.084 Uiso 1 1 calc GR . . . .
H00I H 0.807197 0.653193 0.339638 0.084 Uiso 1 1 calc GR . . . .
H00J H 0.703851 0.619884 0.420789 0.084 Uiso 1 1 calc GR . . . .
C00I C 0.4865(5) 0.6226(5) 0.2172(3) 0.0564(9) Uani 1 1 d . . . . .
H00K H 0.417420 0.532819 0.245912 0.085 Uiso 1 1 calc GR . . . .
H00L H 0.534580 0.582364 0.172766 0.085 Uiso 1 1 calc GR . . . .
H00M H 0.410141 0.664171 0.172415 0.085 Uiso 1 1 calc GR . . . .
C00J C 0.7486(5) 0.9072(5) 0.2670(3) 0.0550(9) Uani 1 1 d . . . . .
H00N H 0.669822 0.944762 0.220106 0.082 Uiso 1 1 calc GR . . . .
H00O H 0.801516 0.869859 0.224756 0.082 Uiso 1 1 calc GR . . . .
H00P H 0.842325 0.997796 0.327413 0.082 Uiso 1 1 calc GR . . . .
C00K C -0.1299(5) 0.4105(5) 0.0963(3) 0.0570(10) Uani 1 1 d . . . . .
H00Q H -0.217622 0.340772 0.028999 0.068 Uiso 1 1 calc R . . . .
C00L C -0.0651(6) 0.5804(6) 0.1102(3) 0.0648(11) Uani 1 1 d . . . . .
H00R H -0.109926 0.626062 0.052743 0.078 Uiso 1 1 calc R . . . .
H00B H 0.309(5) 0.856(5) 0.408(3) 0.043(9) Uiso 1 1 d . . . . .
H1 H 0.545(5) 0.909(5) 0.351(3) 0.052 Uiso 1 1 d R . . . .

loop_
_atom_site_aniso_label
_atom_site_aniso_U_11
_atom_site_aniso_U_22
_atom_site_aniso_U_33
_atom_site_aniso_U_23
_atom_site_aniso_U_13
_atom_site_aniso_U_12
I001 0.05658(19) 0.0742(2) 0.03327(16) -0.00307(11) 0.01203(12) 0.02441(14)
N1 0.0343(13) 0.0330(13) 0.0425(14) 0.0119(11) 0.0171(11) 0.0149(11)
C003 0.0229(12) 0.0247(12) 0.0343(14) 0.0066(11) 0.0102(11) 0.0118(10)
C004 0.0269(13) 0.0218(12) 0.0373(15) 0.0080(11) 0.0122(11) 0.0122(11)
C005 0.0266(13) 0.0339(14) 0.0396(16) 0.0081(12) 0.0123(12) 0.0134(12)
C006 0.0204(12) 0.0381(15) 0.0364(15) 0.0065(12) 0.0103(11) 0.0127(12)
C007 0.0297(14) 0.0357(15) 0.0374(16) 0.0023(12) 0.0056(12) 0.0142(12)
C008 0.0400(16) 0.0324(14) 0.0316(15) 0.0027(12) 0.0112(12) 0.0151(13)
C009 0.0307(14) 0.0398(16) 0.0378(16) 0.0099(13) 0.0157(12) 0.0164(13)
C00A 0.0265(13) 0.0308(14) 0.0379(15) 0.0039(11) 0.0119(12) 0.0134(11)
C00B 0.0277(14) 0.0328(15) 0.0455(17) 0.0054(12) 0.0130(13) 0.0142(12)
C00C 0.0360(15) 0.0404(16) 0.0392(16) 0.0046(13) 0.0192(13) 0.0176(13)
C00D 0.0238(13) 0.0488(17) 0.0394(16) 0.0037(13) 0.0102(12) 0.0160(13)
C00E 0.0379(16) 0.0391(17) 0.052(2) 0.0151(14) 0.0168(15) 0.0170(14)
C00F 0.0491(19) 0.0482(19) 0.062(2) 0.0232(17) 0.0225(17) 0.0269(16)
C00G 0.0382(17) 0.0459(18) 0.053(2) 0.0021(15) 0.0159(15) 0.0109(15)
C00H 0.055(2) 0.075(3) 0.061(2) 0.025(2) 0.0305(19) 0.044(2)
C00I 0.054(2) 0.057(2) 0.052(2) 0.0003(17) 0.0235(18) 0.0202(18)
C00J 0.051(2) 0.060(2) 0.055(2) 0.0165(18) 0.0289(18) 0.0194(18)
C00K 0.0410(19) 0.070(3) 0.042(2) 0.0007(17) 0.0073(15) 0.0171(18)
C00L 0.065(2) 0.094(3) 0.045(2) 0.032(2) 0.0156(18) 0.047(2)

loop_
_atom_type_symbol
_atom_type_description
_atom_type_scat_dispersion_real
_atom_type_scat_dispersion_imag
_atom_type_scat_source
C C 0.0033 0.0016 'International Tables Vol C Tables 4.2.6.8 and 6.1.1.4'
H H 0.0000 0.0000 'International Tables Vol C Tables 4.2.6.8 and 6.1.1.4'
I I -0.4742 1.8119 'International Tables Vol C Tables 4.2.6.8 and 6.1.1.4'
N N 0.0061 0.0033 'International Tables Vol C Tables 4.2.6.8 and 6.1.1.4'

loop_
_geom_angle_atom_site_label_1
_geom_angle_atom_site_label_2
_geom_angle_atom_site_label_3
_geom_angle
_geom_angle_site_symmetry_1
_geom_angle_site_symmetry_3
_geom_angle_publ_flag
C003 N1 C009 118.9(2) . . ?
C003 N1 H1 116(2) . . ?
C009 N1 H1 108(2) . . ?
N1 C003 H003 108.7 . . ?
N1 C003 C004 114.0(2) . . ?
N1 C003 C00B 114.1(2) . . ?
C004 C003 H003 108.7 . . ?
C004 C003 C00B 102.4(2) . . ?
C00B C003 H003 108.7 . . ?
C005 C004 C003 129.3(3) . . ?
C005 C004 C00A 119.8(3) . . ?
C00A C004 C003 110.9(2) . . ?
C004 C005 H005 120.2 . . ?
C004 C005 C007 119.7(3) . . ?
C007 C005 H005 120.2 . . ?
C00E C006 C00B 123.0(3) . . ?
C00E C006 C00F 117.8(3) . . ?
C00F C006 C00B 119.2(3) . . ?
C005 C007 H007 120.3 . . ?
C008 C007 C005 119.4(3) . . ?
C008 C007 H007 120.3 . . ?
C007 C008 I001 119.6(2) . . ?
C00C C008 I001 118.5(2) . . ?
C00C C008 C007 121.9(3) . . ?
N1 C009 C00H 107.8(3) . . ?
N1 C009 C00I 114.1(3) . . ?
N1 C009 C00J 105.2(3) . . ?
C00H C009 C00J 108.8(3) . . ?
C00I C009 C00H 111.1(3) . . ?
C00I C009 C00J 109.5(3) . . ?
C004 C00A C00D 110.4(3) . . ?
C00C C00A C004 121.1(3) . . ?
C00C C00A C00D 128.5(3) . . ?
C003 C00B H00B 106(2) . . ?
C006 C00B C003 113.9(2) . . ?
C006 C00B C00D 114.6(2) . . ?
C006 C00B H00B 112(2) . . ?
C00D C00B C003 104.5(2) . . ?
C00D C00B H00B 106(2) . . ?
C008 C00C C00A 118.2(3) . . ?
C008 C00C H00C 120.9 . . ?
C00A C00C H00C 120.9 . . ?
C00A C00D C00B 103.9(2) . . ?
C00A C00D H00A 111.0 . . ?
C00A C00D H00D 111.0 . . ?
C00B C00D H00A 111.0 . . ?
C00B C00D H00D 111.0 . . ?
H00A C00D H00D 109.0 . . ?
C006 C00E H00E 119.1 . . ?
C00G C00E C006 121.9(3) . . ?
C00G C00E H00E 119.1 . . ?
C006 C00F H00F 120.1 . . ?
C006 C00F C00L 119.8(3) . . ?
C00L C00F H00F 120.1 . . ?
C00E C00G H00G 119.6 . . ?
C00K C00G C00E 120.8(4) . . ?
C00K C00G H00G 119.6 . . ?
C009 C00H H00H 109.5 . . ?
C009 C00H H00I 109.5 . . ?
C009 C00H H00J 109.5 . . ?
H00H C00H H00I 109.5 . . ?
H00H C00H H00J 109.5 . . ?
H00I C00H H00J 109.5 . . ?
C009 C00I H00K 109.5 . . ?
C009 C00I H00L 109.5 . . ?
C009 C00I H00M 109.5 . . ?
H00K C00I H00L 109.5 . . ?
H00K C00I H00M 109.5 . . ?
H00L C00I H00M 109.5 . . ?
C009 C00J H00N 109.5 . . ?
C009 C00J H00O 109.5 . . ?
C009 C00J H00P 109.5 . . ?
H00N C00J H00O 109.5 . . ?
H00N C00J H00P 109.5 . . ?
H00O C00J H00P 109.5 . . ?
C00G C00K H00Q 120.1 . . ?
C00G C00K C00L 119.8(4) . . ?
C00L C00K H00Q 120.1 . . ?
C00F C00L H00R 120.1 . . ?
C00K C00L C00F 119.9(3) . . ?
C00K C00L H00R 120.1 . . ?

loop_
_geom_bond_atom_site_label_1
_geom_bond_atom_site_label_2
_geom_bond_distance
_geom_bond_site_symmetry_2
_geom_bond_publ_flag
I001 C008 2.108(3) . ?
N1 C003 1.466(4) . ?
N1 C009 1.487(4) . ?
N1 H1 0.92(4) . ?
C003 H003 0.9800 . ?
C003 C004 1.519(4) . ?
C003 C00B 1.568(4) . ?
C004 C005 1.390(4) . ?
C004 C00A 1.390(4) . ?
C005 H005 0.9300 . ?
C005 C007 1.391(4) . ?
C006 C00B 1.518(4) . ?
C006 C00E 1.373(5) . ?
C006 C00F 1.398(5) . ?
C007 H007 0.9300 . ?
C007 C008 1.385(4) . ?
C008 C00C 1.381(4) . ?
C009 C00H 1.527(5) . ?
C009 C00I 1.518(5) . ?
C009 C00J 1.533(5) . ?
C00A C00C 1.388(4) . ?
C00A C00D 1.512(4) . ?
C00B C00D 1.543(4) . ?
C00B H00B 1.04(4) . ?
C00C H00C 0.9300 . ?
C00D H00A 0.9700 . ?
C00D H00D 0.9700 . ?
C00E H00E 0.9300 . ?
C00E C00G 1.369(5) . ?
C00F H00F 0.9300 . ?
C00F C00L 1.412(6) . ?
C00G H00G 0.9300 . ?
C00G C00K 1.357(6) . ?
C00H H00H 0.9600 . ?
C00H H00I 0.9600 . ?
C00H H00J 0.9600 . ?
C00I H00K 0.9600 . ?
C00I H00L 0.9600 . ?
C00I H00M 0.9600 . ?
C00J H00N 0.9600 . ?
C00J H00O 0.9600 . ?
C00J H00P 0.9600 . ?
C00K H00Q 0.9300 . ?
C00K C00L 1.371(6) . ?
C00L H00R 0.9300 . ?
